data_7001139
loop_
_publ_author_name
'Wu, Hua'
'Dong, Xian-Wu'
'Ma, Jian-Fang'
'Liu, Hai-Yan'
'Yang, Jin'
'Bai, Hong-Ye'

_publ_section_title
;
 Influence of anionic sulfonate-containing and nitrogen-containing
 mixed-ligands on the structures of silver coordination polymers
;
_journal_issue 17
_journal_name_full 'Dalton Transactions'
_journal_page_first 3162
_journal_page_last 3174
_journal_paper_doi 10.1039/b814942a
_journal_year 2009
_chemical_formula_moiety 'C12 H8 K5 N2 O20 S4, Ag H4 O2 '
_chemical_formula_sum 'C12 H12 Ag K5 N2 O22 S4'
_chemical_formula_weight 967.85
_chemical_melting_point ?
_chemical_name_systematic
;
?
;
_space_group_IT_number 2
_symmetry_cell_setting triclinic
_symmetry_space_group_name_Hall '-P 1'
_symmetry_space_group_name_H-M 'P -1'
_atom_sites_solution_hydrogens geom
_atom_sites_solution_primary direct
_atom_sites_solution_secondary difmap
_audit_creation_method SHELXL-97
_cell_angle_alpha 87.482(1)
_cell_angle_beta 84.877(1)
_cell_angle_gamma 71.74(12)
_cell_formula_units_Z 1
_cell_length_a 7.2070(4)
_cell_length_b 9.390(5)
_cell_length_c 11.3820(6)
_cell_measurement_reflns_used 3236
_cell_measurement_temperature 293(2)
_cell_measurement_theta_max 28.5
_cell_measurement_theta_min 1.8
_cell_volume 728.4(6)
_computing_cell_refinement 'Bruker SMART'
_computing_data_collection 'Bruker SMART'
_computing_data_reduction 'Bruker SAINT software (Bruker, 1999)'
_computing_molecular_graphics 'SHELXTL-PLUS (Sheldrick, 1990)'
_computing_publication_material SHELXL-97
_computing_structure_refinement 'SHELXL-97 (Sheldrick, 1997)'
_computing_structure_solution 'SHELXS-97(Sheldrick, 1997)'
_diffrn_ambient_temperature 293(2)
_diffrn_measured_fraction_theta_full 0.984
_diffrn_measured_fraction_theta_max 0.870
_diffrn_measurement_device_type 'Bruker SMART APEX CCD'
_diffrn_measurement_method 'phi and omega scans'
_diffrn_radiation_monochromator graphite
_diffrn_radiation_source 'fine-focus sealed tube'
_diffrn_radiation_type MoK\a
_diffrn_radiation_wavelength 0.71069
_diffrn_reflns_av_R_equivalents 0.0174
_diffrn_reflns_av_sigmaI/netI 0.0234
_diffrn_reflns_limit_h_max 9
_diffrn_reflns_limit_h_min -8
_diffrn_reflns_limit_k_max 8
_diffrn_reflns_limit_k_min -12
_diffrn_reflns_limit_l_max 14
_diffrn_reflns_limit_l_min -12
_diffrn_reflns_number 4585
_diffrn_reflns_theta_full 25.00
_diffrn_reflns_theta_max 28.55
_diffrn_reflns_theta_min 1.80
_diffrn_standards_decay_% 0
_diffrn_standards_interval_count 0
_diffrn_standards_interval_time .
_diffrn_standards_number 0
_exptl_absorpt_coefficient_mu 1.790
_exptl_absorpt_correction_T_max 0.706
_exptl_absorpt_correction_T_min 0.553
_exptl_absorpt_correction_type empirical
_exptl_absorpt_process_details SADABS
_exptl_crystal_colour yellow
_exptl_crystal_density_diffrn 2.206
_exptl_crystal_density_meas ?
_exptl_crystal_density_method 'not measured'
_exptl_crystal_description block
_exptl_crystal_F_000 480
_exptl_crystal_size_max 0.397
_exptl_crystal_size_mid 0.282
_exptl_crystal_size_min 0.198
_refine_diff_density_max 1.655
_refine_diff_density_min -1.286
_refine_diff_density_rms 0.088
_refine_ls_extinction_method none
_refine_ls_goodness_of_fit_ref 1.047
_refine_ls_hydrogen_treatment mixed
_refine_ls_matrix_type full
_refine_ls_number_parameters 225
_refine_ls_number_reflns 3236
_refine_ls_number_restraints 6
_refine_ls_restrained_S_all 1.047
_refine_ls_R_factor_all 0.0388
_refine_ls_R_factor_gt 0.0352
_refine_ls_shift/su_max 0.001
_refine_ls_shift/su_mean 0.000
_refine_ls_structure_factor_coef Fsqd
_refine_ls_weighting_details 'calc w=1/[\s^2^(Fo^2^)+(0.0444P)^2^+0.9183P] where P=(Fo^2^+2Fc^2^)/3'
_refine_ls_weighting_scheme calc
_refine_ls_wR_factor_gt 0.0885
_refine_ls_wR_factor_ref 0.0910
_reflns_number_gt 2901
_reflns_number_total 3236
_reflns_threshold_expression >2sigma(I)
_cod_data_source_file b814942a.txt
_cod_data_source_block compound5
_cod_depositor_comments
;
The following automatic conversions were performed:
'_symmetry_cell_setting' value 'Triclinic' changed to 'triclinic'
according to '/home/saulius/struct/CIF-dictionaries/cif_core.dic'
dictionary named 'cif_core.dic' version 2.4.1 from 2010-06-29.

Automatic conversion script
Id: cif_fix_enum 1527 2010-12-29 10:47:43Z saulius 

The following automatic conversions were performed:

'_chemical_melting_point' value 'not measured' was changed to '?' -
the value is undefined or not given.

Automatic conversion script
Id: cif_fix_values 1646 2011-03-28 12:23:43Z adriana 

The following automatic conversions were performed:

'_exptl_crystal_density_meas' value 'none' was changed to '?' - the
value is perceived as not measured.

Automatic conversion script
Id: cif_fix_values 3008 2015-01-20 13:52:24Z robertas 
;
_cod_original_cell_volume 728.4(4)
_cod_original_sg_symbol_H-M 'P -1 '
_cod_database_code 7001139

loop_
_symmetry_equiv_pos_as_xyz
'x, y, z'
'-x, -y, -z'

loop_
_atom_site_label
_atom_site_type_symbol
_atom_site_fract_x
_atom_site_fract_y
_atom_site_fract_z
_atom_site_U_iso_or_equiv
_atom_site_adp_type
_atom_site_occupancy
_atom_site_symmetry_multiplicity
_atom_site_calc_flag
_atom_site_refinement_flags
_atom_site_disorder_assembly
_atom_site_disorder_group
Ag1 Ag 0.0000 0.5000 1.0000 0.05528(14) Uani 1 2 d S . .
K1 K -0.40711(9) 0.87249(7) 0.80920(5) 0.02946(15) Uani 1 1 d . . .
K2 K -0.24084(9) 0.99915(7) 0.46992(5) 0.02907(14) Uani 1 1 d . . .
K3 K 0.0000 0.0000 1.0000 0.1008(8) Uani 1 2 d S . .
C1 C 0.3188(4) 0.3924(3) 0.5749(2) 0.0227(5) Uani 1 1 d . . .
C2 C 0.4032(4) 0.2802(3) 0.6627(2) 0.0215(5) Uani 1 1 d . . .
C3 C 0.4064(4) 0.3466(3) 0.7762(2) 0.0215(5) Uani 1 1 d . . .
C4 C 0.3278(4) 0.4961(3) 0.7982(2) 0.0226(5) Uani 1 1 d . . .
H4 H 0.3387 0.5324 0.8712 0.027 Uiso 1 1 calc R . .
C5 C 0.2299(4) 0.5963(3) 0.7109(2) 0.0217(5) Uani 1 1 d . . .
C6 C 0.2277(4) 0.5448(3) 0.6012(2) 0.0240(5) Uani 1 1 d . . .
H6 H 0.1655 0.6108 0.5431 0.029 Uiso 1 1 calc R . .
N1 N 0.3208(3) 0.3530(3) 0.45474(19) 0.0261(5) Uani 1 1 d . . .
O1 O 0.4984(4) 0.3192(2) 0.99282(19) 0.0469(6) Uani 1 1 d . . .
O2 O 0.3697(4) 0.1343(2) 0.91987(19) 0.0400(5) Uani 1 1 d . . .
O3 O 0.6995(3) 0.1334(2) 0.85530(18) 0.0347(5) Uani 1 1 d . . .
O4 O -0.0188(3) 0.7733(2) 0.85695(18) 0.0338(5) Uani 1 1 d . . .
O5 O -0.0194(3) 0.8456(2) 0.64977(18) 0.0322(4) Uani 1 1 d . . .
O6 O 0.2386(3) 0.8618(2) 0.7638(2) 0.0353(5) Uani 1 1 d . . .
O7 O 0.2498(4) 0.4518(3) 0.38153(19) 0.0480(6) Uani 1 1 d . . .
O8 O 0.3972(3) 0.2216(2) 0.42389(17) 0.0349(5) Uani 1 1 d . . .
O9 O 0.4675(3) 0.1410(2) 0.64780(17) 0.0292(4) Uani 1 1 d . . .
O2W O 0.1055(4) 0.8046(3) 0.3658(2) 0.0529(7) Uani 1 1 d D . .
S1 S 0.49992(11) 0.22386(7) 0.89517(5) 0.02782(16) Uani 1 1 d . . .
S2 S 0.09851(9) 0.78330(7) 0.74778(5) 0.02055(14) Uani 1 1 d . . .
O1W O -0.1375(8) 0.4267(5) 0.8690(3) 0.0984(14) Uani 1 1 d D . .
H1A H -0.185(11) 0.349(7) 0.875(7) 0.148 Uiso 1 1 d D . .
H2A H 0.165(6) 0.711(4) 0.363(4) 0.059(13) Uiso 1 1 d D . .
H2B H 0.151(8) 0.840(6) 0.306(4) 0.10(2) Uiso 1 1 d D . .
H1B H -0.144(12) 0.455(8) 0.791(4) 0.147 Uiso 1 1 d D . .

loop_
_atom_site_aniso_label
_atom_site_aniso_U_11
_atom_site_aniso_U_22
_atom_site_aniso_U_33
_atom_site_aniso_U_23
_atom_site_aniso_U_13
_atom_site_aniso_U_12
Ag1 0.0547(3) 0.0783(3) 0.0429(2) -0.0060(2) 0.00005(17) -0.0354(2)
K1 0.0305(3) 0.0309(3) 0.0272(3) -0.0021(2) -0.0044(2) -0.0091(2)
K2 0.0274(3) 0.0294(3) 0.0296(3) 0.0039(2) -0.0039(2) -0.0077(2)
K3 0.1282(14) 0.0578(8) 0.0837(10) -0.0411(8) -0.0826(11) 0.0437(9)
C1 0.0276(13) 0.0211(12) 0.0175(11) -0.0023(9) -0.0035(9) -0.0043(10)
C2 0.0242(12) 0.0195(11) 0.0191(11) -0.0002(9) -0.0019(9) -0.0045(10)
C3 0.0248(12) 0.0206(12) 0.0166(11) 0.0027(9) -0.0044(9) -0.0032(10)
C4 0.0257(13) 0.0213(12) 0.0184(11) -0.0013(9) -0.0017(9) -0.0039(10)
C5 0.0233(12) 0.0168(11) 0.0220(12) -0.0001(9) -0.0016(9) -0.0020(9)
C6 0.0278(13) 0.0215(12) 0.0208(12) 0.0028(9) -0.0054(10) -0.0045(10)
N1 0.0302(12) 0.0280(12) 0.0192(10) -0.0020(9) -0.0040(9) -0.0070(9)
O1 0.0782(18) 0.0310(11) 0.0222(10) -0.0026(8) -0.0181(11) 0.0006(11)
O2 0.0475(13) 0.0314(11) 0.0343(11) 0.0078(9) 0.0073(9) -0.0066(10)
O3 0.0335(11) 0.0309(11) 0.0314(10) 0.0044(8) -0.0079(8) 0.0026(9)
O4 0.0359(11) 0.0267(10) 0.0306(10) -0.0003(8) 0.0082(8) -0.0009(8)
O5 0.0378(11) 0.0224(9) 0.0319(10) 0.0036(8) -0.0151(9) 0.0000(8)
O6 0.0326(11) 0.0268(10) 0.0494(13) -0.0010(9) -0.0093(9) -0.0118(9)
O7 0.0758(18) 0.0354(12) 0.0227(10) 0.0026(9) -0.0156(11) -0.0004(12)
O8 0.0481(13) 0.0296(10) 0.0236(10) -0.0092(8) -0.0029(9) -0.0058(9)
O9 0.0385(11) 0.0198(9) 0.0257(9) -0.0032(7) -0.0048(8) -0.0027(8)
O2W 0.0612(17) 0.0388(14) 0.0462(15) 0.0050(12) 0.0146(13) -0.0033(13)
S1 0.0385(4) 0.0208(3) 0.0174(3) 0.0022(2) -0.0047(3) 0.0008(3)
S2 0.0218(3) 0.0160(3) 0.0216(3) 0.0006(2) -0.0032(2) -0.0025(2)
O1W 0.152(4) 0.117(3) 0.061(2) 0.017(2) -0.032(2) -0.089(3)

loop_
_atom_type_symbol
_atom_type_description
_atom_type_scat_dispersion_real
_atom_type_scat_dispersion_imag
_atom_type_scat_source
C C 0.0033 0.0016 'International Tables Vol C Tables 4.2.6.8 and 6.1.1.4'
H H 0.0000 0.0000 'International Tables Vol C Tables 4.2.6.8 and 6.1.1.4'
N N 0.0061 0.0033 'International Tables Vol C Tables 4.2.6.8 and 6.1.1.4'
O O 0.0106 0.0060 'International Tables Vol C Tables 4.2.6.8 and 6.1.1.4'
S S 0.1246 0.1234 'International Tables Vol C Tables 4.2.6.8 and 6.1.1.4'
K K 0.2009 0.2494 'International Tables Vol C Tables 4.2.6.8 and 6.1.1.4'
Ag Ag -0.8971 1.1015 'International Tables Vol C Tables 4.2.6.8 and 6.1.1.4'

loop_
_geom_angle_atom_site_label_1
_geom_angle_atom_site_label_2
_geom_angle_atom_site_label_3
_geom_angle
_geom_angle_site_symmetry_1
_geom_angle_site_symmetry_3
_geom_angle_publ_flag
O1W Ag1 O1W 180.000(1) 2_567 . ?
O6 K1 O4 159.24(7) 1_455 . ?
O6 K1 O2 82.10(11) 1_455 1_465 ?
O4 K1 O2 115.14(11) . 1_465 ?
O6 K1 O8 69.78(8) 1_455 2_566 ?
O4 K1 O8 103.30(8) . 2_566 ?
O2 K1 O8 130.58(7) 1_465 2_566 ?
O6 K1 O3 127.41(11) 1_455 1_465 ?
O4 K1 O3 73.20(11) . 1_465 ?
O2 K1 O3 50.88(7) 1_465 1_465 ?
O8 K1 O3 120.81(7) 2_566 1_465 ?
O6 K1 O1 77.68(9) 1_455 2_567 ?
O4 K1 O1 89.52(9) . 2_567 ?
O2 K1 O1 92.65(7) 1_465 2_567 ?
O8 K1 O1 118.43(7) 2_566 2_567 ?
O3 K1 O1 120.57(7) 1_465 2_567 ?
O6 K1 O9 79.81(11) 1_455 1_465 ?
O4 K1 O9 117.10(10) . 1_465 ?
O2 K1 O9 65.26(8) 1_465 1_465 ?
O8 K1 O9 70.21(7) 2_566 1_465 ?
O3 K1 O9 61.38(6) 1_465 1_465 ?
O1 K1 O9 150.39(7) 2_567 1_465 ?
O6 K1 O2 110.74(7) 1_455 2_567 ?
O4 K1 O2 69.46(6) . 2_567 ?
O2 K1 O2 66.39(8) 1_465 2_567 ?
O8 K1 O2 161.58(7) 2_566 2_567 ?
O3 K1 O2 74.32(6) 1_465 2_567 ?
O1 K1 O2 46.65(7) 2_567 2_567 ?
O9 K1 O2 128.20(6) 1_465 2_567 ?
O6 K1 O5 133.14(7) 1_455 . ?
O2 K1 O5 123.21(9) 1_465 . ?
O8 K1 O5 63.99(7) 2_566 . ?
O3 K1 O5 74.11(10) 1_465 . ?
O1 K1 O5 131.62(10) 2_567 . ?
O9 K1 O5 77.99(11) 1_465 . ?
O2 K1 O5 115.47(6) 2_567 . ?
O6 K1 S1 103.05(12) 1_455 1_465 ?
O4 K1 S1 96.74(12) . 1_465 ?
O2 K1 S1 25.39(6) 1_465 1_465 ?
O8 K1 S1 126.31(5) 2_566 1_465 ?
O3 K1 S1 26.04(5) 1_465 1_465 ?
O1 K1 S1 110.91(5) 2_567 1_465 ?
O9 K1 S1 56.34(5) 1_465 1_465 ?
O2 K1 S1 72.01(5) 2_567 1_465 ?
O5 K1 S1 98.03(10) . 1_465 ?
O6 K1 S2 152.43(5) 1_455 . ?
O2 K1 S2 122.52(10) 1_465 . ?
O8 K1 S2 83.67(6) 2_566 . ?
O3 K1 S2 72.51(11) 1_465 . ?
O1 K1 S2 110.30(9) 2_567 . ?
O9 K1 S2 98.54(11) 1_465 . ?
O2 K1 S2 92.05(5) 2_567 . ?
S1 K1 S2 98.54(11) 1_465 . ?
O6 K1 S1 89.54(6) 1_455 2_567 ?
O4 K1 S1 84.95(5) . 2_567 ?
O2 K1 S1 73.31(5) 1_465 2_567 ?
O8 K1 S1 142.57(6) 2_566 2_567 ?
O3 K1 S1 96.60(5) 1_465 2_567 ?
O1 K1 S1 24.20(4) 2_567 2_567 ?
O9 K1 S1 138.19(6) 1_465 2_567 ?
O2 K1 S1 24.33(5) 2_567 2_567 ?
O5 K1 S1 132.96(5) . 2_567 ?
S1 K1 S1 87.82(3) 1_465 2_567 ?
S2 K1 S1 108.35(4) . 2_567 ?
O5 K2 O2W 72.34(10) . . ?
O5 K2 O9 87.21(10) . 1_465 ?
O2W K2 O9 159.47(7) . 1_465 ?
O5 K2 O8 68.82(7) . 2_566 ?
O2W K2 O8 97.52(9) . 2_566 ?
O9 K2 O8 72.56(8) 1_465 2_566 ?
O5 K2 O9 119.58(7) . 2_566 ?
O2W K2 O9 90.93(8) . 2_566 ?
O9 K2 O9 97.76(5) 1_465 2_566 ?
O8 K2 O9 56.17(7) 2_566 2_566 ?
O5 K2 O8 143.22(7) . 1_465 ?
O2W K2 O8 144.44(9) . 1_465 ?
O9 K2 O8 56.04(8) 1_465 1_465 ?
O8 K2 O8 98.08(7) 2_566 1_465 ?
O9 K2 O8 71.98(7) 2_566 1_465 ?
O5 K2 O6 146.61(7) . 2_576 ?
O2W K2 O6 80.28(9) . 2_576 ?
O9 K2 O6 119.59(9) 1_465 2_576 ?
O8 K2 O6 134.96(6) 2_566 2_576 ?
O9 K2 O6 78.82(7) 2_566 2_576 ?
O8 K2 O6 66.15(6) 1_465 2_576 ?
O5 K2 O5 101.70(6) . 2_576 ?
O2W K2 O5 66.70(8) . 2_576 ?
O9 K2 O5 121.16(7) 1_465 2_576 ?
O8 K2 O5 163.87(7) 2_566 2_576 ?
O9 K2 O5 124.43(7) 2_566 2_576 ?
O8 K2 O5 97.04(7) 1_465 2_576 ?
O6 K2 O5 48.65(6) 2_576 2_576 ?
O5 K2 O2W 64.50(8) . 2_576 ?
O2W K2 O2W 104.74(8) . 2_576 ?
O9 K2 O2W 66.59(7) 1_465 2_576 ?
O8 K2 O2W 117.83(7) 2_566 2_576 ?
O9 K2 O2W 164.12(7) 2_566 2_576 ?
O8 K2 O2W 95.79(8) 1_465 2_576 ?
O6 K2 O2W 105.96(7) 2_576 2_576 ?
O5 K2 O2W 65.94(8) 2_576 2_576 ?
O5 K2 S2 126.37(5) . 2_576 ?
O2W K2 S2 76.66(8) . 2_576 ?
O9 K2 S2 118.80(7) 1_465 2_576 ?
O8 K2 S2 159.00(5) 2_566 2_576 ?
O9 K2 S2 103.34(6) 2_566 2_576 ?
O8 K2 S2 77.36(6) 1_465 2_576 ?
O6 K2 S2 24.75(4) 2_576 2_576 ?
O5 K2 S2 24.82(4) 2_576 2_576 ?
O2W K2 S2 83.14(7) 2_576 2_576 ?
O5 K2 K2 52.76(7) . 2_576 ?
O2W K2 K2 56.28(8) . 2_576 ?
O9 K2 K2 112.53(6) 1_465 2_576 ?
O8 K2 K2 120.19(9) 2_566 2_576 ?
O9 K2 K2 147.12(7) 2_566 2_576 ?
O8 K2 K2 135.76(7) 1_465 2_576 ?
O6 K2 K2 96.07(7) 2_576 2_576 ?
O5 K2 K2 48.94(6) 2_576 2_576 ?
O2W K2 K2 48.47(8) 2_576 2_576 ?
S2 K2 K2 73.66(6) 2_576 2_576 ?
O5 K2 K2 109.84(7) . 2_476 ?
O2W K2 K2 136.27(8) . 2_476 ?
O9 K2 K2 49.04(6) 1_465 2_476 ?
O8 K2 K2 49.34(9) 2_566 2_476 ?
O9 K2 K2 48.72(6) 2_566 2_476 ?
O8 K2 K2 48.74(7) 1_465 2_476 ?
O6 K2 K2 103.10(7) 2_576 2_476 ?
O5 K2 K2 145.42(7) 2_576 2_476 ?
O2W K2 K2 115.58(8) 2_576 2_476 ?
S2 K2 K2 122.77(7) 2_576 2_476 ?
K2 K2 K2 158.54(4) 2_576 2_476 ?
O4 K3 O4 180.0 2_567 1_545 ?
O4 K3 O3 74.24(10) 2_567 2_657 ?
O4 K3 O3 105.76(10) 1_545 2_657 ?
O4 K3 O3 105.76(10) 2_567 1_455 ?
O4 K3 O3 74.24(10) 1_545 1_455 ?
O3 K3 O3 180.0 2_657 1_455 ?
O4 K3 O6 47.33(7) 2_567 2_567 ?
O4 K3 O6 132.67(7) 1_545 2_567 ?
O3 K3 O6 84.46(9) 2_657 2_567 ?
O3 K3 O6 95.54(9) 1_455 2_567 ?
O4 K3 O6 132.67(7) 2_567 1_545 ?
O4 K3 O6 47.33(7) 1_545 1_545 ?
O3 K3 O6 95.54(9) 2_657 1_545 ?
O3 K3 O6 84.46(9) 1_455 1_545 ?
O6 K3 O6 180.00(5) 2_567 1_545 ?
O4 K3 O2 114.04(8) 2_567 2_557 ?
O4 K3 O2 65.96(8) 1_545 2_557 ?
O3 K3 O2 107.96(6) 2_657 2_557 ?
O3 K3 O2 72.04(6) 1_455 2_557 ?
O6 K3 O2 66.93(6) 2_567 2_557 ?
O6 K3 O2 113.07(6) 1_545 2_557 ?
O4 K3 O2 65.96(8) 2_567 . ?
O4 K3 O2 114.04(8) 1_545 . ?
O3 K3 O2 72.04(6) 2_657 . ?
O3 K3 O2 107.96(6) 1_455 . ?
O6 K3 O2 113.07(6) 2_567 . ?
O6 K3 O2 66.93(6) 1_545 . ?
O2 K3 O2 180.0 2_557 . ?
O4 K3 S2 23.64(4) 2_567 2_567 ?
O4 K3 S2 156.36(4) 1_545 2_567 ?
O3 K3 S2 73.55(9) 2_657 2_567 ?
O3 K3 S2 106.45(9) 1_455 2_567 ?
O6 K3 S2 24.63(4) 2_567 2_567 ?
O6 K3 S2 155.37(4) 1_545 2_567 ?
O2 K3 S2 91.44(6) 2_557 2_567 ?
O2 K3 S2 88.56(6) . 2_567 ?
O4 K3 S2 156.36(4) 2_567 1_545 ?
O4 K3 S2 23.64(4) 1_545 1_545 ?
O3 K3 S2 106.45(9) 2_657 1_545 ?
O3 K3 S2 73.55(9) 1_455 1_545 ?
O6 K3 S2 155.37(4) 2_567 1_545 ?
O6 K3 S2 24.63(4) 1_545 1_545 ?
O2 K3 S2 88.56(6) 2_557 1_545 ?
O2 K3 S2 91.44(6) . 1_545 ?
S2 K3 S2 180.0 2_567 1_545 ?
O4 K3 K1 39.12(8) 2_567 2_567 ?
O4 K3 K1 140.88(8) 1_545 2_567 ?
O3 K3 K1 41.52(5) 2_657 2_567 ?
O3 K3 K1 138.48(5) 1_455 2_567 ?
O6 K3 K1 74.84(4) 2_567 2_567 ?
O6 K3 K1 105.16(4) 1_545 2_567 ?
O2 K3 K1 133.73(5) 2_557 2_567 ?
O2 K3 K1 46.27(5) . 2_567 ?
S2 K3 K1 52.14(4) 2_567 2_567 ?
S2 K3 K1 127.86(4) 1_545 2_567 ?
O4 K3 K1 140.88(8) 2_567 1_545 ?
O4 K3 K1 39.12(8) 1_545 1_545 ?
O3 K3 K1 138.48(5) 2_657 1_545 ?
O3 K3 K1 41.52(5) 1_455 1_545 ?
O6 K3 K1 105.16(4) 2_567 1_545 ?
O6 K3 K1 74.84(4) 1_545 1_545 ?
O2 K3 K1 46.27(5) 2_557 1_545 ?
O2 K3 K1 133.73(5) . 1_545 ?
S2 K3 K1 127.86(4) 2_567 1_545 ?
S2 K3 K1 52.14(4) 1_545 1_545 ?
K1 K3 K1 180.0 2_567 1_545 ?
C6 C1 N1 115.8(2) . . ?
C6 C1 C2 123.1(2) . . ?
N1 C1 C2 121.1(2) . . ?
O9 C2 C1 126.1(2) . . ?
O9 C2 C3 121.8(2) . . ?
C1 C2 C3 112.1(2) . . ?
C4 C3 C2 123.7(2) . . ?
C4 C3 S1 118.09(19) . . ?
C2 C3 S1 118.01(19) . . ?
C3 C4 C5 120.4(2) . . ?
C3 C4 H4 119.8 . . ?
C5 C4 H4 119.8 . . ?
C6 C5 C4 119.5(2) . . ?
C6 C5 S2 120.7(2) . . ?
C4 C5 S2 119.7(2) . . ?
C5 C6 C1 120.6(2) . . ?
C5 C6 H6 119.7 . . ?
C1 C6 H6 119.7 . . ?
O8 N1 O7 120.3(2) . . ?
O8 N1 C1 120.1(2) . . ?
O7 N1 C1 119.6(2) . . ?
S1 O1 K1 98.70(12) . 2_567 ?
S1 O2 K1 99.57(12) . 1_645 ?
S1 O2 K1 93.15(11) . 2_567 ?
K1 O2 K1 113.61(8) 1_645 2_567 ?
S1 O2 K3 167.11(13) . . ?
K1 O2 K3 93.22(9) 1_645 . ?
K1 O2 K3 83.16(5) 2_567 . ?
S1 O3 K3 125.71(12) . 1_655 ?
S1 O3 K1 94.72(13) . 1_645 ?
K3 O3 K1 98.53(9) 1_655 1_645 ?
S2 O4 K1 107.74(11) . . ?
S2 O4 K3 106.42(12) . 1_565 ?
K1 O4 K3 101.35(11) . 1_565 ?
S2 O5 K2 172.82(12) . . ?
S2 O5 K2 97.35(10) . 2_576 ?
K2 O5 K2 78.30(6) . 2_576 ?
S2 O5 K1 91.17(11) . . ?
K2 O5 K1 89.58(8) . . ?
K2 O5 K1 147.18(8) 2_576 . ?
S2 O6 K1 153.11(13) . 1_655 ?
S2 O6 K2 98.09(11) . 2_576 ?
K1 O6 K2 95.46(8) 1_655 2_576 ?
S2 O6 K3 90.46(10) . 1_565 ?
K1 O6 K3 98.92(8) 1_655 1_565 ?
K2 O6 K3 128.88(9) 2_576 1_565 ?
N1 O8 K1 123.16(16) . 2_566 ?
N1 O8 K2 118.15(17) . 2_566 ?
K1 O8 K2 95.16(7) 2_566 2_566 ?
N1 O8 K2 132.99(19) . 1_645 ?
K1 O8 K2 93.68(7) 2_566 1_645 ?
K2 O8 K2 81.92(7) 2_566 1_645 ?
C2 O9 K2 124.54(18) . 1_645 ?
C2 O9 K2 118.83(18) . 2_566 ?
K2 O9 K2 82.24(5) 1_645 2_566 ?
C2 O9 K1 134.50(16) . 1_645 ?
K2 O9 K1 91.35(10) 1_645 1_645 ?
K2 O9 K1 90.22(7) 2_566 1_645 ?
K2 O2W K2 75.26(8) . 2_576 ?
K2 O2W H2A 139(3) . . ?
K2 O2W H2A 120(3) 2_576 . ?
K2 O2W H2B 114(4) . . ?
K2 O2W H2B 92(4) 2_576 . ?
H2A O2W H2B 104(4) . . ?
O2 S1 O1 112.76(15) . . ?
O2 S1 O3 112.51(14) . . ?
O1 S1 O3 111.75(15) . . ?
O2 S1 C3 106.22(13) . . ?
O1 S1 C3 106.21(13) . . ?
O3 S1 C3 106.84(14) . . ?
O2 S1 K1 55.04(11) . 1_645 ?
O1 S1 K1 145.33(9) . 1_645 ?
O3 S1 K1 59.24(13) . 1_645 ?
C3 S1 K1 108.40(10) . 1_645 ?
O2 S1 K1 62.51(9) . 2_567 ?
O1 S1 K1 57.09(10) . 2_567 ?
O3 S1 K1 108.12(9) . 2_567 ?
C3 S1 K1 144.90(10) . 2_567 ?
K1 S1 K1 92.18(3) 1_645 2_567 ?
O6 S2 O5 111.93(13) . . ?
O6 S2 O4 111.74(14) . . ?
O5 S2 O4 113.00(13) . . ?
O6 S2 C5 108.25(14) . . ?
O5 S2 C5 106.11(14) . . ?
O4 S2 C5 105.32(13) . . ?
O6 S2 K2 57.16(10) . 2_576 ?
O5 S2 K2 57.83(9) . 2_576 ?
O4 S2 K2 149.07(9) . 2_576 ?
C5 S2 K2 105.60(9) . 2_576 ?
O6 S2 K3 64.91(10) . 1_565 ?
O5 S2 K3 116.45(11) . 1_565 ?
O4 S2 K3 49.95(10) . 1_565 ?
C5 S2 K3 136.39(9) . 1_565 ?
K2 S2 K3 104.68(3) 2_576 1_565 ?
O6 S2 K1 133.41(10) . . ?
O5 S2 K1 64.21(10) . . ?
O4 S2 K1 48.82(9) . . ?
C5 S2 K1 117.48(13) . . ?
K2 S2 K1 114.60(7) 2_576 . ?
K3 S2 K1 75.80(7) 1_565 . ?
Ag1 O1W H1A 127(5) . . ?
Ag1 O1W H1B 129(5) . . ?
H1A O1W H1B 104(5) . . ?

loop_
_geom_bond_atom_site_label_1
_geom_bond_atom_site_label_2
_geom_bond_distance
_geom_bond_site_symmetry_2
_geom_bond_publ_flag
Ag1 O1W 2.112(4) 2_567 ?
Ag1 O1W 2.112(4) . ?
K1 O6 2.683(2) 1_455 ?
K1 O4 2.755(3) . ?
K1 O2 2.766(4) 1_465 ?
K1 O8 2.821(2) 2_566 ?
K1 O3 2.869(3) 1_465 ?
K1 O1 2.978(3) 2_567 ?
K1 O9 3.002(3) 1_465 ?
K1 O2 3.116(2) 2_567 ?
K1 O5 3.139(2) . ?
K1 S1 3.328(2) 1_465 ?
K1 S2 3.4861(19) . ?
K1 S1 3.5068(10) 2_567 ?
K2 O5 2.774(3) . ?
K2 O2W 2.789(4) . ?
K2 O9 2.831(3) 1_465 ?
K2 O8 2.834(3) 2_566 ?
K2 O9 2.845(3) 2_566 ?
K2 O8 2.859(4) 1_465 ?
K2 O6 2.913(2) 2_576 ?
K2 O5 2.929(3) 2_576 ?
K2 O2W 3.099(4) 2_576 ?
K2 S2 3.4321(16) 2_576 ?
K2 K2 3.6029(12) 2_576 ?
K2 K2 3.7323(12) 2_476 ?
K3 O4 2.779(2) 2_567 ?
K3 O4 2.779(2) 1_545 ?
K3 O3 2.780(3) 2_657 ?
K3 O3 2.780(3) 1_455 ?
K3 O6 3.154(3) 2_567 ?
K3 O6 3.154(3) 1_545 ?
K3 O2 3.330(3) 2_557 ?
K3 O2 3.330(3) . ?
K3 S2 3.4827(12) 2_567 ?
K3 S2 3.4827(12) 1_545 ?
K3 K1 4.2809(17) 2_567 ?
K3 K1 4.2809(17) 1_545 ?
C1 C6 1.408(4) . ?
C1 N1 1.430(3) . ?
C1 C2 1.446(4) . ?
C2 O9 1.256(3) . ?
C2 C3 1.464(3) . ?
C3 C4 1.364(4) . ?
C3 S1 1.777(3) . ?
C4 C5 1.414(4) . ?
C4 H4 0.9300 . ?
C5 C6 1.362(4) . ?
C5 S2 1.763(3) . ?
C6 H6 0.9300 . ?
N1 O8 1.235(3) . ?
N1 O7 1.236(3) . ?
O1 S1 1.455(2) . ?
O1 K1 2.978(3) 2_567 ?
O2 S1 1.447(3) . ?
O2 K1 2.766(4) 1_645 ?
O2 K1 3.116(2) 2_567 ?
O3 S1 1.466(3) . ?
O3 K3 2.780(3) 1_655 ?
O3 K1 2.869(3) 1_645 ?
O4 S2 1.456(2) . ?
O4 K3 2.779(2) 1_565 ?
O5 S2 1.453(2) . ?
O5 K2 2.929(3) 2_576 ?
O6 S2 1.451(2) . ?
O6 K1 2.683(2) 1_655 ?
O6 K2 2.913(2) 2_576 ?
O6 K3 3.154(3) 1_565 ?
O8 K1 2.821(2) 2_566 ?
O8 K2 2.834(3) 2_566 ?
O8 K2 2.859(4) 1_645 ?
O9 K2 2.831(3) 1_645 ?
O9 K2 2.845(3) 2_566 ?
O9 K1 3.002(3) 1_645 ?
O2W K2 3.099(4) 2_576 ?
O2W H2A 0.85(3) . ?
O2W H2B 0.83(4) . ?
S1 K1 3.328(2) 1_645 ?
S1 K1 3.5068(10) 2_567 ?
S2 K2 3.4321(16) 2_576 ?
S2 K3 3.4827(12) 1_565 ?
O1W H1A 0.89(4) . ?
O1W H1B 0.92(4) . ?

loop_
_geom_hbond_atom_site_label_D
_geom_hbond_atom_site_label_H
_geom_hbond_atom_site_label_A
_geom_hbond_distance_DH
_geom_hbond_distance_HA
_geom_hbond_distance_DA
_geom_hbond_angle_DHA
_geom_hbond_site_symmetry_A
O1W H1B O7 0.92(4) 2.21(5) 3.104(4) 164(7) 2_566
O2W H2A O7 0.85(3) 2.32(3) 3.148(4) 165(4) .
O2W H2B O3 0.83(4) 2.09(4) 2.898(3) 164(5) 2_666

loop_
_geom_torsion_atom_site_label_1
_geom_torsion_atom_site_label_2
_geom_torsion_atom_site_label_3
_geom_torsion_atom_site_label_4
_geom_torsion
_geom_torsion_site_symmetry_1
_geom_torsion_site_symmetry_2
_geom_torsion_site_symmetry_3
_geom_torsion_site_symmetry_4
_geom_torsion_publ_flag
C6 C1 C2 O9 172.0(3) . . . . ?
N1 C1 C2 O9 -6.9(4) . . . . ?
C6 C1 C2 C3 -7.8(4) . . . . ?
N1 C1 C2 C3 173.2(2) . . . . ?
O9 C2 C3 C4 -176.0(3) . . . . ?
C1 C2 C3 C4 3.8(4) . . . . ?
O9 C2 C3 S1 -1.4(4) . . . . ?
C1 C2 C3 S1 178.45(19) . . . . ?
C2 C3 C4 C5 2.4(4) . . . . ?
S1 C3 C4 C5 -172.2(2) . . . . ?
C3 C4 C5 C6 -5.1(4) . . . . ?
C3 C4 C5 S2 170.6(2) . . . . ?
C4 C5 C6 C1 1.2(4) . . . . ?
S2 C5 C6 C1 -174.6(2) . . . . ?
N1 C1 C6 C5 -175.3(2) . . . . ?
C2 C1 C6 C5 5.7(4) . . . . ?
C6 C1 N1 O8 -179.8(2) . . . . ?
C2 C1 N1 O8 -0.8(4) . . . . ?
C6 C1 N1 O7 1.9(4) . . . . ?
C2 C1 N1 O7 -179.1(3) . . . . ?
O4 K3 O2 S1 -32.5(6) 2_567 . . . ?
O4 K3 O2 S1 147.5(6) 1_545 . . . ?
O3 K3 O2 S1 -112.8(6) 2_657 . . . ?
O3 K3 O2 S1 67.2(6) 1_455 . . . ?
O6 K3 O2 S1 -37.2(6) 2_567 . . . ?
O6 K3 O2 S1 142.8(6) 1_545 . . . ?
S2 K3 O2 S1 -39.6(6) 2_567 . . . ?
S2 K3 O2 S1 140.4(6) 1_545 . . . ?
K1 K3 O2 S1 -74.0(6) 2_567 . . . ?
K1 K3 O2 S1 106.0(6) 1_545 . . . ?
O4 K3 O2 K1 154.91(8) 2_567 . . 1_645 ?
O4 K3 O2 K1 -25.09(8) 1_545 . . 1_645 ?
O3 K3 O2 K1 74.59(10) 2_657 . . 1_645 ?
O3 K3 O2 K1 -105.41(10) 1_455 . . 1_645 ?
O6 K3 O2 K1 150.20(6) 2_567 . . 1_645 ?
O6 K3 O2 K1 -29.80(6) 1_545 . . 1_645 ?
S2 K3 O2 K1 147.76(5) 2_567 . . 1_645 ?
S2 K3 O2 K1 -32.24(5) 1_545 . . 1_645 ?
K1 K3 O2 K1 113.41(8) 2_567 . . 1_645 ?
K1 K3 O2 K1 -66.59(8) 1_545 . . 1_645 ?
O4 K3 O2 K1 41.51(7) 2_567 . . 2_567 ?
O4 K3 O2 K1 -138.49(7) 1_545 . . 2_567 ?
O3 K3 O2 K1 -38.82(6) 2_657 . . 2_567 ?
O3 K3 O2 K1 141.18(6) 1_455 . . 2_567 ?
O6 K3 O2 K1 36.80(8) 2_567 . . 2_567 ?
O6 K3 O2 K1 -143.20(8) 1_545 . . 2_567 ?
S2 K3 O2 K1 34.35(6) 2_567 . . 2_567 ?
S2 K3 O2 K1 -145.65(6) 1_545 . . 2_567 ?
K1 K3 O2 K1 180.0 1_545 . . 2_567 ?
O6 K1 O4 S2 101.7(2) 1_455 . . . ?
O2 K1 O4 S2 -114.24(11) 1_465 . . . ?
O8 K1 O4 S2 33.90(12) 2_566 . . . ?
O3 K1 O4 S2 -84.68(12) 1_465 . . . ?
O1 K1 O4 S2 153.06(11) 2_567 . . . ?
O9 K1 O4 S2 -40.45(13) 1_465 . . . ?
O2 K1 O4 S2 -163.82(13) 2_567 . . . ?
O5 K1 O4 S2 -1.18(8) . . . . ?
S1 K1 O4 S2 -95.94(11) 1_465 . . . ?
S1 K1 O4 S2 176.86(11) 2_567 . . . ?
O6 K1 O4 K3 -146.81(17) 1_455 . . 1_565 ?
O2 K1 O4 K3 -2.71(9) 1_465 . . 1_565 ?
O8 K1 O4 K3 145.43(7) 2_566 . . 1_565 ?
O3 K1 O4 K3 26.85(6) 1_465 . . 1_565 ?
O1 K1 O4 K3 -95.42(7) 2_567 . . 1_565 ?
O9 K1 O4 K3 71.08(8) 1_465 . . 1_565 ?
O2 K1 O4 K3 -52.30(7) 2_567 . . 1_565 ?
O5 K1 O4 K3 110.35(9) . . . 1_565 ?
S1 K1 O4 K3 15.59(6) 1_465 . . 1_565 ?
S2 K1 O4 K3 111.53(13) . . . 1_565 ?
S1 K1 O4 K3 -71.61(6) 2_567 . . 1_565 ?
O2W K2 O5 K2 60.67(8) . . . 2_576 ?
O9 K2 O5 K2 -121.26(6) 1_465 . . 2_576 ?
O8 K2 O5 K2 166.37(7) 2_566 . . 2_576 ?
O9 K2 O5 K2 141.39(8) 2_566 . . 2_576 ?
O8 K2 O5 K2 -119.09(10) 1_465 . . 2_576 ?
O8 K1 O5 K2 46.76(6) 2_566 . . . ?
O3 K1 O5 K2 -90.25(8) 1_465 . . . ?
O1 K1 O5 K2 152.72(7) 2_567 . . . ?
O9 K1 O5 K2 -26.90(6) 1_465 . . . ?
O2 K1 O5 K2 -153.70(6) 2_567 . . . ?
S1 K1 O5 K2 -79.87(8) 1_465 . . . ?
S2 K1 O5 K2 -172.85(12) . . . . ?
S1 K1 O5 K2 -174.40(3) 2_567 . . . ?
O6 K1 O5 K2 103.86(15) 1_455 . . 2_576 ?
O4 K1 O5 K2 -104.40(17) . . . 2_576 ?
O2 K1 O5 K2 -8.99(16) 1_465 . . 2_576 ?
O8 K1 O5 K2 114.08(15) 2_566 . . 2_576 ?
O3 K1 O5 K2 -22.93(13) 1_465 . . 2_576 ?
O1 K1 O5 K2 -139.95(13) 2_567 . . 2_576 ?
O9 K1 O5 K2 40.42(13) 1_465 . . 2_576 ?
O2 K1 O5 K2 -86.38(15) 2_567 . . 2_576 ?
S1 K1 O5 K2 -12.54(13) 1_465 . . 2_576 ?
S2 K1 O5 K2 -105.53(18) . . . 2_576 ?
S1 K1 O5 K2 -107.07(14) 2_567 . . 2_576 ?
O7 N1 O8 K1 -2.6(4) . . . 2_566 ?
C1 N1 O8 K1 179.15(17) . . . 2_566 ?
O7 N1 O8 K2 -120.7(2) . . . 2_566 ?
C1 N1 O8 K2 61.0(3) . . . 2_566 ?
O7 N1 O8 K2 133.0(2) . . . 1_645 ?
C1 N1 O8 K2 -45.3(4) . . . 1_645 ?
C1 C2 O9 K2 55.5(3) . . . 1_645 ?
C3 C2 O9 K2 -124.7(2) . . . 1_645 ?
C1 C2 O9 K2 -45.6(3) . . . 2_566 ?
C3 C2 O9 K2 134.2(2) . . . 2_566 ?
C1 C2 O9 K1 -168.73(18) . . . 1_645 ?
C3 C2 O9 K1 11.1(4) . . . 1_645 ?
O5 K2 O2W K2 -56.56(6) . . . 2_576 ?
O9 K2 O2W K2 -62.1(2) 1_465 . . 2_576 ?
O8 K2 O2W K2 -121.45(7) 2_566 . . 2_576 ?
O9 K2 O2W K2 -177.42(6) 2_566 . . 2_576 ?
O8 K2 O2W K2 123.19(12) 1_465 . . 2_576 ?
O6 K2 O2W K2 104.09(7) 2_576 . . 2_576 ?
O5 K2 O2W K2 55.08(7) 2_576 . . 2_576 ?
O2W K2 O2W K2 0.0 2_576 . . 2_576 ?
S2 K2 O2W K2 79.09(7) 2_576 . . 2_576 ?
K2 K2 O2W K2 -157.08(6) 2_476 . . 2_576 ?
K1 O2 S1 O1 -142.66(11) 1_645 . . . ?
K1 O2 S1 O1 -28.07(14) 2_567 . . . ?
K3 O2 S1 O1 44.8(6) . . . . ?
K1 O2 S1 O3 -15.15(14) 1_645 . . . ?
K1 O2 S1 O3 99.43(11) 2_567 . . . ?
K3 O2 S1 O3 172.3(6) . . . . ?
K1 O2 S1 C3 101.41(13) 1_645 . . . ?
K1 O2 S1 C3 -144.01(10) 2_567 . . . ?
K3 O2 S1 C3 -71.1(6) . . . . ?
K1 O2 S1 K1 114.59(10) 2_567 . . 1_645 ?
K3 O2 S1 K1 -172.5(7) . . . 1_645 ?
K1 O2 S1 K1 -114.59(10) 1_645 . . 2_567 ?
K3 O2 S1 K1 72.9(6) . . . 2_567 ?
K1 O1 S1 O2 29.81(16) 2_567 . . . ?
K1 O1 S1 O3 -98.09(15) 2_567 . . . ?
K1 O1 S1 C3 145.75(10) 2_567 . . . ?
K1 O1 S1 K1 -31.1(2) 2_567 . . 1_645 ?
K3 O3 S1 O2 -89.61(17) 1_655 . . . ?
K1 O3 S1 O2 14.43(13) 1_645 . . . ?
K3 O3 S1 O1 38.43(19) 1_655 . . . ?
K1 O3 S1 O1 142.47(11) 1_645 . . . ?
K3 O3 S1 C3 154.20(13) 1_655 . . . ?
K1 O3 S1 C3 -101.75(11) 1_645 . . . ?
K3 O3 S1 K1 -104.04(14) 1_655 . . 1_645 ?
K3 O3 S1 K1 -22.57(15) 1_655 . . 2_567 ?
K1 O3 S1 K1 81.47(7) 1_645 . . 2_567 ?
C4 C3 S1 O2 111.4(2) . . . . ?
C2 C3 S1 O2 -63.6(2) . . . . ?
C4 C3 S1 O1 -8.9(3) . . . . ?
C2 C3 S1 O1 176.1(2) . . . . ?
C4 C3 S1 O3 -128.3(2) . . . . ?
C2 C3 S1 O3 56.7(2) . . . . ?
C4 C3 S1 K1 169.23(19) . . . 1_645 ?
C2 C3 S1 K1 -5.7(2) . . . 1_645 ?
C4 C3 S1 K1 46.3(3) . . . 2_567 ?
C2 C3 S1 K1 -128.63(19) . . . 2_567 ?
K1 O6 S2 O5 -139.0(3) 1_655 . . . ?
K2 O6 S2 O5 -19.46(13) 2_576 . . . ?
K3 O6 S2 O5 109.98(13) 1_565 . . . ?
K1 O6 S2 O4 93.1(3) 1_655 . . . ?
K2 O6 S2 O4 -147.33(11) 2_576 . . . ?
K3 O6 S2 O4 -17.89(12) 1_565 . . . ?
K1 O6 S2 C5 -22.4(3) 1_655 . . . ?
K2 O6 S2 C5 97.14(11) 2_576 . . . ?
K3 O6 S2 C5 -133.43(10) 1_565 . . . ?
K1 O6 S2 K2 -119.5(3) 1_655 . . 2_576 ?
K3 O6 S2 K2 129.44(10) 1_565 . . 2_576 ?
K1 O6 S2 K3 111.0(3) 1_655 . . 1_565 ?
K2 O6 S2 K3 -129.44(10) 2_576 . . 1_565 ?
K1 O6 S2 K1 146.4(2) 1_655 . . . ?
K2 O6 S2 K1 -94.10(12) 2_576 . . . ?
K3 O4 S2 O6 21.32(15) 1_565 . . . ?
K1 O4 S2 O5 2.06(14) . . . . ?
K3 O4 S2 O5 -105.98(14) 1_565 . . . ?
K1 O4 S2 C5 -113.33(14) . . . . ?
K3 O4 S2 C5 138.63(11) 1_565 . . . ?
K1 O4 S2 K2 67.4(2) . . . 2_576 ?
K3 O4 S2 K2 -40.6(2) 1_565 . . 2_576 ?
K1 O4 S2 K3 108.04(14) . . . 1_565 ?
K3 O4 S2 K1 -108.04(14) 1_565 . . . ?
C6 C5 S2 O6 -111.8(2) . . . . ?
C4 C5 S2 O6 72.5(2) . . . . ?
C6 C5 S2 O5 8.5(3) . . . . ?
C4 C5 S2 O5 -167.2(2) . . . . ?
C6 C5 S2 O4 128.6(2) . . . . ?
C4 C5 S2 O4 -47.2(2) . . . . ?
C6 C5 S2 K2 -51.8(2) . . . 2_576 ?
C4 C5 S2 K2 132.4(2) . . . 2_576 ?
C6 C5 S2 K3 175.76(16) . . . 1_565 ?
C4 C5 S2 K3 0.0(3) . . . 1_565 ?
C6 C5 S2 K1 77.4(2) . . . . ?
C4 C5 S2 K1 -98.3(2) . . . . ?
O6 K1 S2 O6 147.2(2) 1_455 . . . ?
O4 K1 S2 O6 -81.36(17) . . . . ?
O2 K1 S2 O6 -3.13(15) 1_465 . . . ?
O8 K1 S2 O6 131.74(14) 2_566 . . . ?
O3 K1 S2 O6 6.62(14) 1_465 . . . ?
O1 K1 S2 O6 -110.25(14) 2_567 . . . ?
O9 K1 S2 O6 62.90(14) 1_465 . . . ?
O2 K1 S2 O6 -66.23(14) 2_567 . . . ?
O5 K1 S2 O6 96.53(16) . . . . ?
S1 K1 S2 O6 5.88(13) 1_465 . . . ?
S1 K1 S2 O6 -84.66(13) 2_567 . . . ?
O6 K1 S2 O5 50.70(15) 1_455 . . . ?
O4 K1 S2 O5 -177.89(15) . . . . ?
O2 K1 S2 O5 -99.66(11) 1_465 . . . ?
O8 K1 S2 O5 35.21(10) 2_566 . . . ?
O3 K1 S2 O5 -89.91(10) 1_465 . . . ?
O1 K1 S2 O5 153.22(10) 2_567 . . . ?
O9 K1 S2 O5 -33.63(10) 1_465 . . . ?
O2 K1 S2 O5 -162.76(10) 2_567 . . . ?
S1 K1 S2 O5 -90.65(9) 1_465 . . . ?
S1 K1 S2 O5 178.81(9) 2_567 . . . ?
O6 K1 S2 O4 -131.40(16) 1_455 . . . ?
O2 K1 S2 O4 78.23(13) 1_465 . . . ?
O8 K1 S2 O4 -146.90(12) 2_566 . . . ?
O3 K1 S2 O4 87.99(12) 1_465 . . . ?
O1 K1 S2 O4 -28.89(12) 2_567 . . . ?
O9 K1 S2 O4 144.27(12) 1_465 . . . ?
O2 K1 S2 O4 15.13(12) 2_567 . . . ?
O5 K1 S2 O4 177.89(15) . . . . ?
S1 K1 S2 O4 87.24(11) 1_465 . . . ?
S1 K1 S2 O4 -3.29(11) 2_567 . . . ?
O6 K1 S2 C5 -44.80(15) 1_455 . . . ?
O4 K1 S2 C5 86.60(15) . . . . ?
O2 K1 S2 C5 164.83(11) 1_465 . . . ?
O8 K1 S2 C5 -60.30(11) 2_566 . . . ?
O3 K1 S2 C5 174.59(10) 1_465 . . . ?
O1 K1 S2 C5 57.71(11) 2_567 . . . ?
O9 K1 S2 C5 -129.13(10) 1_465 . . . ?
O2 K1 S2 C5 101.73(11) 2_567 . . . ?
O5 K1 S2 C5 -95.51(13) . . . . ?
S1 K1 S2 C5 173.84(10) 1_465 . . . ?
S1 K1 S2 C5 83.31(10) 2_567 . . . ?
O6 K1 S2 K2 80.06(12) 1_455 . . 2_576 ?
O4 K1 S2 K2 -148.54(12) . . . 2_576 ?
O2 K1 S2 K2 -70.31(7) 1_465 . . 2_576 ?
O8 K1 S2 K2 64.56(6) 2_566 . . 2_576 ?
O3 K1 S2 K2 -60.55(5) 1_465 . . 2_576 ?
O1 K1 S2 K2 -177.42(5) 2_567 . . 2_576 ?
O9 K1 S2 K2 -4.27(5) 1_465 . . 2_576 ?
O2 K1 S2 K2 -133.40(5) 2_567 . . 2_576 ?
O5 K1 S2 K2 29.36(9) . . . 2_576 ?
S1 K1 S2 K2 -61.30(4) 1_465 . . 2_576 ?
O6 K1 S2 K3 179.94(11) 1_455 . . 1_565 ?
O4 K1 S2 K3 -48.65(11) . . . 1_565 ?
O2 K1 S2 K3 29.58(6) 1_465 . . 1_565 ?
O8 K1 S2 K3 164.45(5) 2_566 . . 1_565 ?
O3 K1 S2 K3 39.33(4) 1_465 . . 1_565 ?
O1 K1 S2 K3 -77.54(6) 2_567 . . 1_565 ?
O9 K1 S2 K3 95.61(5) 1_465 . . 1_565 ?
O2 K1 S2 K3 -33.52(5) 2_567 . . 1_565 ?
O5 K1 S2 K3 129.24(9) . . . 1_565 ?
S1 K1 S2 K3 -51.95(3) 2_567 . . 1_565 ?
